data_4064776
loop_
_publ_author_name
'Venugopal, Ajay'
'Shaw, Anthony P.'
'T\"ornroos, Karl W.'
'Heyn, Richard H.'
'Tilset, Mats'

_publ_section_title
;
 Synthesis of a Coordinatively Labile Gold(III) Methyl Complex
;
_journal_issue 12
_journal_name_full Organometallics
_journal_page_first 3250
_journal_paper_doi 10.1021/om200327a
_journal_volume 30
_journal_year 2011
_chemical_formula_moiety 'C15 H16 Au N O2, C H2 Cl'
_chemical_formula_sum 'C16 H18 Au Cl2 N O2'
_chemical_formula_weight 524.18
_chemical_name_systematic
; 
 ? 
;
_space_group_IT_number 2
_symmetry_cell_setting triclinic
_symmetry_space_group_name_Hall '-P 1'
_symmetry_space_group_name_H-M 'P -1'
_atom_sites_solution_hydrogens geom
_atom_sites_solution_primary direct
_atom_sites_solution_secondary difmap
_audit_creation_method SHELXL-97
_cell_angle_alpha 108.622(1)
_cell_angle_beta 102.576(1)
_cell_angle_gamma 101.895(1)
_cell_formula_units_Z 2
_cell_length_a 7.2103(2)
_cell_length_b 10.7553(3)
_cell_length_c 12.4878(5)
_cell_measurement_reflns_used 9961
_cell_measurement_temperature 123(2)
_cell_measurement_theta_max 30.05
_cell_measurement_theta_min 3.02
_cell_volume 855.00(5)
_computing_cell_refinement
;
Bruker (2008). SAINT, version 7.56A, Bruker AXS Inc., Madison, 
Wisconsin, USA.
;
_computing_data_collection
;
Bruker (2008). APEX2, version 2008.5-0, Bruker AXS Inc., Madison, 
Wisconsin, USA.
;
_computing_data_reduction
;
Bruker (2008). SAINT, version 7.56A, Bruker AXS Inc., Madison, 
Wisconsin, USA.
;
_computing_molecular_graphics
;
Brandenburg, K. (2009). DIAMOND. Version 3.2c. Crystal Impact GbR, Bonn, 
Germany.
;
_computing_publication_material
;
Bruker AXS (2008). SHELXTL. Version 2008/1. Bruker AXS Inc., Madison, 
Wisconsin, USA.
;
_computing_structure_refinement
;
Sheldrick, G. M. (2008). Acta Crystallographica, A64, 112-122.
;
_computing_structure_solution
;     
Sheldrick, G. M. (2008). Acta Crystallographica, A64, 112-122.
;
_diffrn_ambient_temperature 123(2)
_diffrn_measured_fraction_theta_full 0.997
_diffrn_measured_fraction_theta_max 0.997
_diffrn_measurement_device_type 'Bruker TXS APEX-II CCD'
_diffrn_measurement_method '\w scans'
_diffrn_radiation_monochromator graphite
_diffrn_radiation_source 'rotating anode'
_diffrn_radiation_type MoK\a
_diffrn_radiation_wavelength 0.71073
_diffrn_reflns_av_R_equivalents 0.0236
_diffrn_reflns_av_sigmaI/netI 0.0228
_diffrn_reflns_limit_h_max 10
_diffrn_reflns_limit_h_min -10
_diffrn_reflns_limit_k_max 15
_diffrn_reflns_limit_k_min -15
_diffrn_reflns_limit_l_max 17
_diffrn_reflns_limit_l_min -17
_diffrn_reflns_number 14321
_diffrn_reflns_theta_full 30.05
_diffrn_reflns_theta_max 30.05
_diffrn_reflns_theta_min 2.18
_exptl_absorpt_coefficient_mu 8.921
_exptl_absorpt_correction_T_max 0.74359
_exptl_absorpt_correction_T_min 0.11231
_exptl_absorpt_correction_type numerical
_exptl_absorpt_process_details
; 
SADABS-2008/1 - Bruker AXS area detector scaling and 
absorption correction. 
;
_exptl_crystal_colour colourless
_exptl_crystal_density_diffrn 2.036
_exptl_crystal_density_method 'not measured'
_exptl_crystal_description Lath
_exptl_crystal_F_000 500
_exptl_crystal_size_max 0.34
_exptl_crystal_size_mid 0.17
_exptl_crystal_size_min 0.05
_refine_diff_density_max 2.164
_refine_diff_density_min -1.222
_refine_diff_density_rms 0.118
_refine_ls_extinction_method none
_refine_ls_goodness_of_fit_ref 1.066
_refine_ls_hydrogen_treatment constr
_refine_ls_matrix_type full
_refine_ls_number_parameters 202
_refine_ls_number_reflns 5003
_refine_ls_number_restraints 0
_refine_ls_restrained_S_all 1.066
_refine_ls_R_factor_all 0.0174
_refine_ls_R_factor_gt 0.0167
_refine_ls_shift/su_max 0.005
_refine_ls_shift/su_mean 0.000
_refine_ls_structure_factor_coef Fsqd
_refine_ls_weighting_details 'calc w=1/[\s^2^(Fo^2^)+(0.0263P)^2^+0.2892P] where P=(Fo^2^+2Fc^2^)/3'
_refine_ls_weighting_scheme calc
_refine_ls_wR_factor_gt 0.0433
_refine_ls_wR_factor_ref 0.0437
_reflns_number_gt 4866
_reflns_number_total 5003
_reflns_threshold_expression I>2\s(I)
_cod_data_source_file om200327a_si_002.cif
_cod_data_source_block compound2
_cod_depositor_comments
;
The following automatic conversions were performed:

'_symmetry_cell_setting' value 'Triclinic' changed to 'triclinic'
according to /home/saulius/struct/CIF-dictionaries/cif_core.dic
dictionary named 'cif_core.dic' version 2.4.1 from 2010-06-29.

Automatic conversion script
Id: cif_fix_values 1715 2011-07-08 13:25:40Z adriana 
;
_cod_original_sg_symbol_H-M P-1
_cod_database_code 4064776

loop_
_symmetry_equiv_pos_as_xyz
'x, y, z'
'-x, -y, -z'

loop_
_atom_site_label
_atom_site_type_symbol
_atom_site_fract_x
_atom_site_fract_y
_atom_site_fract_z
_atom_site_U_iso_or_equiv
_atom_site_adp_type
_atom_site_occupancy
_atom_site_symmetry_multiplicity
_atom_site_calc_flag
_atom_site_refinement_flags
Au1 Au 0.228495(9) 0.976079(6) 0.314446(5) 0.01485(3) Uani 1 1 d .
O1 O 0.1056(2) 0.80271(16) 0.15682(14) 0.0219(3) Uani 1 1 d .
O2 O -0.1752(2) 0.86181(18) 0.12353(14) 0.0266(3) Uani 1 1 d .
N1 N 0.1458(3) 0.86749(18) 0.41966(16) 0.0166(3) Uani 1 1 d .
C1 C 0.3568(3) 1.1282(2) 0.47426(17) 0.0145(3) Uani 1 1 d .
C2 C 0.3247(3) 1.08911(19) 0.56793(16) 0.0148(3) Uani 1 1 d .
C3 C 0.4050(3) 1.1842(2) 0.68510(17) 0.0182(3) Uani 1 1 d .
H3A H 0.3827 1.1577 0.7480 0.022 Uiso 1 1 calc R
C4 C 0.5174(3) 1.3174(2) 0.70998(18) 0.0194(4) Uani 1 1 d .
H4A H 0.5711 1.3815 0.7898 0.023 Uiso 1 1 calc R
C5 C 0.5521(3) 1.35749(19) 0.61830(18) 0.0179(3) Uani 1 1 d .
C6 C 0.4717(3) 1.2622(2) 0.50141(17) 0.0171(3) Uani 1 1 d .
H6A H 0.4955 1.2891 0.4390 0.021 Uiso 1 1 calc R
C7 C 0.6743(3) 1.5023(2) 0.6463(2) 0.0243(4) Uani 1 1 d .
H7A H 0.6854 1.5127 0.5725 0.036 Uiso 1 1 calc R
H7B H 0.8075 1.5209 0.6993 0.036 Uiso 1 1 calc R
H7C H 0.6095 1.5674 0.6851 0.036 Uiso 1 1 calc R
C8 C 0.2078(3) 0.94640(19) 0.53686(17) 0.0153(3) Uani 1 1 d .
C9 C 0.1611(3) 0.8904(2) 0.61773(18) 0.0195(4) Uani 1 1 d .
H9A H 0.2035 0.9456 0.7001 0.023 Uiso 1 1 calc R
C10 C 0.0523(3) 0.7535(2) 0.5766(2) 0.0220(4) Uani 1 1 d .
H10A H 0.0208 0.7138 0.6308 0.026 Uiso 1 1 calc R
C11 C -0.0108(3) 0.6742(2) 0.4560(2) 0.0217(4) Uani 1 1 d .
H11A H -0.0867 0.5803 0.4265 0.026 Uiso 1 1 calc R
C12 C 0.0388(3) 0.7346(2) 0.37954(18) 0.0195(4) Uani 1 1 d .
H12A H -0.0036 0.6811 0.2968 0.023 Uiso 1 1 calc R
C13 C 0.3054(4) 1.0958(2) 0.2249(2) 0.0256(4) Uani 1 1 d .
H13A H 0.2418 1.0439 0.1395 0.038 Uiso 1 1 calc R
H13B H 0.4504 1.1234 0.2419 0.038 Uiso 1 1 calc R
H13C H 0.2614 1.1778 0.2500 0.038 Uiso 1 1 calc R
C14 C -0.0754(3) 0.7846(2) 0.09566(17) 0.0199(4) Uani 1 1 d .
C15 C -0.1592(4) 0.6561(3) -0.0166(2) 0.0335(5) Uani 1 1 d .
H15A H -0.2082 0.6805 -0.0844 0.050 Uiso 1 1 calc R
H15B H -0.2691 0.5919 -0.0092 0.050 Uiso 1 1 calc R
H15C H -0.0546 0.6127 -0.0289 0.050 Uiso 1 1 calc R
C1S C -0.3541(4) 0.2338(3) 0.0401(2) 0.0289(5) Uani 1 1 d .
H1SA H -0.5003 0.1912 0.0106 0.035 Uiso 1 1 calc R
H1SB H -0.3094 0.2438 -0.0271 0.035 Uiso 1 1 calc R
Cl1 Cl -0.23909(10) 0.12605(7) 0.09297(5) 0.03378(12) Uani 1 1 d .
Cl2 Cl -0.29479(11) 0.39903(7) 0.15395(7) 0.04531(17) Uani 1 1 d .

loop_
_atom_site_aniso_label
_atom_site_aniso_U_11
_atom_site_aniso_U_22
_atom_site_aniso_U_33
_atom_site_aniso_U_23
_atom_site_aniso_U_13
_atom_site_aniso_U_12
Au1 0.01464(4) 0.01434(4) 0.01163(4) 0.00217(3) 0.00105(3) 0.00386(3)
O1 0.0205(7) 0.0205(7) 0.0151(7) -0.0008(6) -0.0011(6) 0.0052(6)
O2 0.0222(7) 0.0293(8) 0.0227(7) 0.0033(6) 0.0050(6) 0.0085(6)
N1 0.0132(7) 0.0154(7) 0.0158(7) 0.0023(6) 0.0002(6) 0.0034(6)
C1 0.0131(8) 0.0148(8) 0.0125(8) 0.0028(6) 0.0016(6) 0.0040(6)
C2 0.0128(8) 0.0143(8) 0.0140(8) 0.0032(6) 0.0022(6) 0.0034(6)
C3 0.0179(8) 0.0176(8) 0.0144(8) 0.0029(7) 0.0030(7) 0.0032(7)
C4 0.0192(9) 0.0160(8) 0.0156(8) 0.0007(7) 0.0011(7) 0.0027(7)
C5 0.0160(8) 0.0147(8) 0.0178(8) 0.0032(7) 0.0009(7) 0.0034(7)
C6 0.0157(8) 0.0166(8) 0.0157(8) 0.0047(7) 0.0015(7) 0.0037(7)
C7 0.0253(10) 0.0156(8) 0.0239(10) 0.0045(7) 0.0019(8) 0.0006(7)
C8 0.0123(8) 0.0158(8) 0.0154(8) 0.0038(6) 0.0026(6) 0.0047(6)
C9 0.0182(9) 0.0197(9) 0.0182(8) 0.0057(7) 0.0058(7) 0.0029(7)
C10 0.0206(9) 0.0208(9) 0.0246(10) 0.0090(8) 0.0092(8) 0.0034(7)
C11 0.0178(9) 0.0165(8) 0.0261(10) 0.0058(8) 0.0048(8) 0.0016(7)
C12 0.0170(8) 0.0147(8) 0.0201(9) 0.0017(7) 0.0014(7) 0.0033(7)
C13 0.0324(12) 0.0231(10) 0.0178(9) 0.0067(8) 0.0057(9) 0.0051(9)
C14 0.0205(9) 0.0199(9) 0.0137(8) 0.0032(7) 0.0034(7) 0.0020(7)
C15 0.0279(11) 0.0321(12) 0.0215(10) -0.0054(9) -0.0016(9) 0.0049(9)
C1S 0.0265(11) 0.0295(11) 0.0231(10) 0.0038(9) 0.0031(8) 0.0076(9)
Cl1 0.0407(3) 0.0398(3) 0.0238(3) 0.0127(2) 0.0102(2) 0.0168(3)
Cl2 0.0331(3) 0.0312(3) 0.0485(4) -0.0060(3) 0.0038(3) 0.0055(2)

loop_
_atom_type_symbol
_atom_type_description
_atom_type_scat_dispersion_real
_atom_type_scat_dispersion_imag
_atom_type_scat_source
C C 0.0033 0.0016 'International Tables Vol C Tables 4.2.6.8 and 6.1.1.4'
H H 0.0000 0.0000 'International Tables Vol C Tables 4.2.6.8 and 6.1.1.4'
N N 0.0061 0.0033 'International Tables Vol C Tables 4.2.6.8 and 6.1.1.4'
O O 0.0106 0.0060 'International Tables Vol C Tables 4.2.6.8 and 6.1.1.4'
Cl Cl 0.1484 0.1585 'International Tables Vol C Tables 4.2.6.8 and 6.1.1.4'
Au Au -2.0133 8.8022 'International Tables Vol C Tables 4.2.6.8 and 6.1.1.4'

loop_
_geom_angle_atom_site_label_1
_geom_angle_atom_site_label_2
_geom_angle_atom_site_label_3
_geom_angle
C1 Au1 C13 94.21(9)
C1 Au1 O1 173.45(7)
C13 Au1 O1 91.04(8)
C1 Au1 N1 81.36(7)
C13 Au1 N1 174.69(7)
O1 Au1 N1 93.59(7)
C14 O1 Au1 116.31(13)
C12 N1 C8 120.62(18)
C12 N1 Au1 126.12(14)
C8 N1 Au1 113.24(13)
C6 C1 C2 118.71(17)
C6 C1 Au1 128.05(15)
C2 C1 Au1 113.23(14)
C3 C2 C1 120.05(17)
C3 C2 C8 122.48(18)
C1 C2 C8 117.46(17)
C4 C3 C2 120.25(19)
C4 C3 H3A 119.9
C2 C3 H3A 119.9
C3 C4 C5 120.45(18)
C3 C4 H4A 119.8
C5 C4 H4A 119.8
C6 C5 C4 119.13(18)
C6 C5 C7 120.83(19)
C4 C5 C7 120.04(18)
C5 C6 C1 121.40(18)
C5 C6 H6A 119.3
C1 C6 H6A 119.3
C5 C7 H7A 109.5
C5 C7 H7B 109.5
H7A C7 H7B 109.5
C5 C7 H7C 109.5
H7A C7 H7C 109.5
H7B C7 H7C 109.5
N1 C8 C9 120.13(18)
N1 C8 C2 114.67(17)
C9 C8 C2 125.20(18)
C10 C9 C8 119.25(19)
C10 C9 H9A 120.4
C8 C9 H9A 120.4
C9 C10 C11 119.8(2)
C9 C10 H10A 120.1
C11 C10 H10A 120.1
C12 C11 C10 118.68(19)
C12 C11 H11A 120.7
C10 C11 H11A 120.7
N1 C12 C11 121.47(19)
N1 C12 H12A 119.3
C11 C12 H12A 119.3
Au1 C13 H13A 109.5
Au1 C13 H13B 109.5
H13A C13 H13B 109.5
Au1 C13 H13C 109.5
H13A C13 H13C 109.5
H13B C13 H13C 109.5
O2 C14 O1 124.82(19)
O2 C14 C15 120.9(2)
O1 C14 C15 114.30(19)
C14 C15 H15A 109.5
C14 C15 H15B 109.5
H15A C15 H15B 109.5
C14 C15 H15C 109.5
H15A C15 H15C 109.5
H15B C15 H15C 109.5
Cl1 C1S Cl2 111.16(13)
Cl1 C1S H1SA 109.4
Cl2 C1S H1SA 109.4
Cl1 C1S H1SB 109.4
Cl2 C1S H1SB 109.4
H1SA C1S H1SB 108.0

loop_
_geom_bond_atom_site_label_1
_geom_bond_atom_site_label_2
_geom_bond_distance
Au1 C1 2.0005(19)
Au1 C13 2.027(2)
Au1 O1 2.0861(15)
Au1 N1 2.1165(19)
O1 C14 1.300(3)
O2 C14 1.225(3)
N1 C12 1.345(3)
N1 C8 1.352(2)
C1 C6 1.397(3)
C1 C2 1.411(3)
C2 C3 1.398(3)
C2 C8 1.470(3)
C3 C4 1.390(3)
C3 H3A 0.9500
C4 C5 1.398(3)
C4 H4A 0.9500
C5 C6 1.396(3)
C5 C7 1.509(3)
C6 H6A 0.9500
C7 H7A 0.9800
C7 H7B 0.9800
C7 H7C 0.9800
C8 C9 1.396(3)
C9 C10 1.383(3)
C9 H9A 0.9500
C10 C11 1.387(3)
C10 H10A 0.9500
C11 C12 1.382(3)
C11 H11A 0.9500
C12 H12A 0.9500
C13 H13A 0.9800
C13 H13B 0.9800
C13 H13C 0.9800
C14 C15 1.513(3)
C15 H15A 0.9800
C15 H15B 0.9800
C15 H15C 0.9800
C1S Cl1 1.765(3)
C1S Cl2 1.780(2)
C1S H1SA 0.9900
C1S H1SB 0.9900

loop_
_geom_torsion_atom_site_label_1
_geom_torsion_atom_site_label_2
_geom_torsion_atom_site_label_3
_geom_torsion_atom_site_label_4
_geom_torsion
C1 Au1 O1 C14 133.8(5)
C13 Au1 O1 C14 -83.00(17)
N1 Au1 O1 C14 94.39(16)
C1 Au1 N1 C12 -179.63(18)
C13 Au1 N1 C12 146.8(8)
O1 Au1 N1 C12 -3.82(17)
C1 Au1 N1 C8 1.90(14)
C13 Au1 N1 C8 -31.7(8)
O1 Au1 N1 C8 177.70(14)
C13 Au1 C1 C6 -5.2(2)
O1 Au1 C1 C6 137.9(5)
N1 Au1 C1 C6 177.73(19)
C13 Au1 C1 C2 175.66(16)
O1 Au1 C1 C2 -41.2(6)
N1 Au1 C1 C2 -1.40(14)
C6 C1 C2 C3 0.8(3)
Au1 C1 C2 C3 -179.99(15)
C6 C1 C2 C8 -178.41(17)
Au1 C1 C2 C8 0.8(2)
C1 C2 C3 C4 -0.3(3)
C8 C2 C3 C4 178.89(18)
C2 C3 C4 C5 -0.2(3)
C3 C4 C5 C6 0.2(3)
C3 C4 C5 C7 180.00(19)
C4 C5 C6 C1 0.3(3)
C7 C5 C6 C1 -179.46(19)
C2 C1 C6 C5 -0.8(3)
Au1 C1 C6 C5 -179.91(15)
C12 N1 C8 C9 0.0(3)
Au1 N1 C8 C9 178.60(14)
C12 N1 C8 C2 179.48(17)
Au1 N1 C8 C2 -2.0(2)
C3 C2 C8 N1 -178.36(18)
C1 C2 C8 N1 0.8(3)
C3 C2 C8 C9 1.1(3)
C1 C2 C8 C9 -179.76(19)
N1 C8 C9 C10 0.4(3)
C2 C8 C9 C10 -178.95(19)
C8 C9 C10 C11 -0.7(3)
C9 C10 C11 C12 0.6(3)
C8 N1 C12 C11 -0.2(3)
Au1 N1 C12 C11 -178.58(15)
C10 C11 C12 N1 -0.1(3)
Au1 O1 C14 O2 0.7(3)
Au1 O1 C14 C15 -178.88(16)
